data_7152851
loop_
_publ_author_name
'Bellucci, Maria Cristina'
'Terraneo, Giancarlo'
'Volonterio, Alessandro'

_publ_section_title
;
 Multi-component synthesis of peptide-sugar conjugates.
;
_journal_issue 15
_journal_name_full 'Organic &amp; biomolecular chemistry'
_journal_page_first 2421
_journal_page_last 2444
_journal_paper_doi 10.1039/c3ob27176e
_journal_volume 11
_journal_year 2013
_chemical_absolute_configuration rm
_chemical_formula_moiety 'C29 H39 F6 N3 O8'
_chemical_formula_sum 'C29 H39 F6 N3 O8'
_chemical_formula_weight 671.63
_chemical_name_systematic
;
?
;
_space_group_IT_number 19
_symmetry_cell_setting tetragonal
_symmetry_space_group_name_Hall 'P 2ac 2ab'
_symmetry_space_group_name_H-M 'P 21 21 21'
_atom_sites_solution_hydrogens geom
_atom_sites_solution_primary direct
_atom_sites_solution_secondary difmap
_audit_creation_method SHELXL-97
_cell_angle_alpha 90.00
_cell_angle_beta 90.00
_cell_angle_gamma 90.00
_cell_formula_units_Z 4
_cell_length_a 14.698(2)
_cell_length_b 14.698(1)
_cell_length_c 15.598(3)
_cell_measurement_reflns_used 20393
_cell_measurement_temperature 296(2)
_cell_measurement_theta_max 20.235
_cell_measurement_theta_min 2.352
_cell_volume 3369.7(8)
_computing_cell_refinement 'Bruker SAINT'
_computing_data_collection 'Bruker SMART'
_computing_data_reduction 'Bruker SAINT'
_computing_molecular_graphics
;
ORTEP-III (Farrugia, L.J. (1997) Jour. Appl. Cryst. 30, 565)
and Mercury 1.4.2, CCDC
;
_computing_publication_material 'SHELXL-97 (Sheldrick, 1997)'
_computing_structure_refinement 'SHELXL-97 (Sheldrick, 1997)'
_computing_structure_solution
;
M.C. Burla, M. Camalli, B. Carrozzini, G.L. Cascarano, C. Giacovazzo,
G. Polidori, R. Spagna (2003).
SIR2002: the program. J. Appl. Cryst. 36,1103
;
_diffrn_ambient_temperature 296(2)
_diffrn_measured_fraction_theta_full 0.994
_diffrn_measured_fraction_theta_max 0.994
_diffrn_measurement_device_type 'Bruker APEX-II CCD area detector'
_diffrn_measurement_method '\f and \w scans'
_diffrn_radiation_monochromator graphite
_diffrn_radiation_source 'fine-focus sealed tube'
_diffrn_radiation_type MoK\a
_diffrn_radiation_wavelength 0.71073
_diffrn_reflns_av_R_equivalents 0.0662
_diffrn_reflns_av_sigmaI/netI 0.0369
_diffrn_reflns_limit_h_max 18
_diffrn_reflns_limit_h_min -16
_diffrn_reflns_limit_k_max 18
_diffrn_reflns_limit_k_min -18
_diffrn_reflns_limit_l_max 19
_diffrn_reflns_limit_l_min -19
_diffrn_reflns_number 95977
_diffrn_reflns_theta_full 26.41
_diffrn_reflns_theta_max 26.41
_diffrn_reflns_theta_min 1.90
_diffrn_standards_decay_% 0.00
_exptl_absorpt_coefficient_mu 0.117
_exptl_absorpt_correction_T_max 0.9862
_exptl_absorpt_correction_T_min 0.9528
_exptl_absorpt_correction_type multi-scan
_exptl_absorpt_process_details 'SADABS, Bruker, 1997'
_exptl_crystal_colour colourless
_exptl_crystal_density_diffrn 1.324
_exptl_crystal_density_method 'not measured'
_exptl_crystal_description 'elongated table'
_exptl_crystal_F_000 1408
_exptl_crystal_size_max 0.42
_exptl_crystal_size_mid 0.16
_exptl_crystal_size_min 0.12
_refine_diff_density_max 0.244
_refine_diff_density_min -0.174
_refine_diff_density_rms 0.049
_refine_ls_extinction_coef 0.0062(11)
_refine_ls_extinction_expression Fc^*^=kFc[1+0.001xFc^2^\l^3^/sin(2\q)]^-1/4^
_refine_ls_extinction_method SHELXL
_refine_ls_goodness_of_fit_ref 0.956
_refine_ls_hydrogen_treatment noref
_refine_ls_matrix_type full
_refine_ls_number_parameters 477
_refine_ls_number_reflns 3841
_refine_ls_number_restraints 239
_refine_ls_restrained_S_all 0.954
_refine_ls_R_factor_all 0.0862
_refine_ls_R_factor_gt 0.0438
_refine_ls_shift/su_max 0.001
_refine_ls_shift/su_mean 0.000
_refine_ls_structure_factor_coef Fsqd
_refine_ls_weighting_details 'calc w=1/[\s^2^(Fo^2^)+(0.0902P)^2^+0.0000P] where P=(Fo^2^+2Fc^2^)/3'
_refine_ls_weighting_scheme calc
_refine_ls_wR_factor_gt 0.1157
_refine_ls_wR_factor_ref 0.1320
_reflns_number_gt 2287
_reflns_number_total 3841
_reflns_threshold_expression >2\s(I)
_cod_data_source_file c3ob27176e.txt
_cod_data_source_block zv02
_cod_original_cell_volume 3369.5(8)
_cod_original_sg_symbol_Hall 'P 2ac 2ab '
_cod_original_sg_symbol_H-M 'P 21 21 21 '
_cod_database_code 7152851

loop_
_symmetry_equiv_pos_as_xyz
'x, y, z'
'-x+1/2, -y, z+1/2'
'-x, y+1/2, -z+1/2'
'x+1/2, -y+1/2, -z'

loop_
_atom_site_label
_atom_site_type_symbol
_atom_site_fract_x
_atom_site_fract_y
_atom_site_fract_z
_atom_site_U_iso_or_equiv
_atom_site_adp_type
_atom_site_occupancy
_atom_site_symmetry_multiplicity
_atom_site_calc_flag
_atom_site_refinement_flags
_atom_site_disorder_assembly
_atom_site_disorder_group
C1A C 1.0118(10) 1.2010(9) 0.9816(8) 0.073(2) Uani 0.50 1 d PDU A 1
C2A C 1.0793(8) 1.1811(10) 1.0379(9) 0.078(2) Uani 0.50 1 d PDU A 1
H2A H 1.0779 1.1259 1.0671 0.093 Uiso 0.50 1 calc PR A 1
C3A C 1.1486(9) 1.2399(9) 1.0524(10) 0.090(3) Uani 0.50 1 d PDU A 1
H3A H 1.1926 1.2260 1.0932 0.108 Uiso 0.50 1 calc PR A 1
C4A C 1.1539(9) 1.3186(8) 1.0079(7) 0.093(2) Uani 0.50 1 d PDU A 1
H4A H 1.2033 1.3574 1.0156 0.112 Uiso 0.50 1 calc PR A 1
C5A C 1.0870(6) 1.3406(7) 0.9520(7) 0.091(2) Uani 0.50 1 d PDU A 1
H5A H 1.0882 1.3959 0.9231 0.110 Uiso 0.50 1 calc PR A 1
C6A C 1.0181(6) 1.2808(6) 0.9388(7) 0.080(2) Uani 0.50 1 d PDU A 1
H6A H 0.9735 1.2953 0.8988 0.096 Uiso 0.50 1 calc PR A 1
C1B C 1.0142(9) 1.2006(8) 0.9970(9) 0.075(2) Uani 0.50 1 d PDU A 2
C2B C 1.0987(8) 1.1723(9) 1.0248(9) 0.076(2) Uani 0.50 1 d PDU A 2
H2B H 1.1092 1.1107 1.0338 0.091 Uiso 0.50 1 calc PR A 2
C3B C 1.1678(9) 1.2338(8) 1.0396(10) 0.086(2) Uani 0.50 1 d PDU A 2
H3B H 1.2261 1.2134 1.0526 0.103 Uiso 0.50 1 calc PR A 2
C4B C 1.1497(9) 1.3254(8) 1.0349(8) 0.095(2) Uani 0.50 1 d PDU A 2
H4B H 1.1924 1.3674 1.0541 0.115 Uiso 0.50 1 calc PR A 2
C5B C 1.0682(7) 1.3546(7) 1.0016(8) 0.103(2) Uani 0.50 1 d PDU A 2
H5B H 1.0598 1.4154 0.9873 0.123 Uiso 0.50 1 calc PR A 2
C6B C 0.9990(7) 1.2926(6) 0.9895(8) 0.094(2) Uani 0.50 1 d PDU A 2
H6B H 0.9409 1.3134 0.9761 0.113 Uiso 0.50 1 calc PR A 2
C7 C 0.9348(3) 1.1373(3) 0.9763(4) 0.0920(14) Uani 1 1 d . . .
H7A H 0.9063 1.1307 1.0320 0.110 Uiso 1 1 calc R A 1
H7B H 0.8897 1.1597 0.9361 0.110 Uiso 1 1 calc R A 1
O1 O 0.97020(16) 1.05124(17) 0.9478(2) 0.0754(8) Uani 1 1 d . A .
C8 C 0.9084(2) 0.9880(2) 0.9303(2) 0.0599(9) Uani 1 1 d . . .
O2 O 0.82825(18) 1.00141(18) 0.9330(2) 0.0849(9) Uani 1 1 d . A .
C9 C 0.9528(2) 0.9000(2) 0.9051(3) 0.0576(9) Uani 1 1 d . A .
H9 H 0.9943 0.8818 0.9512 0.069 Uiso 1 1 calc R . .
C10 C 1.0068(3) 0.9085(3) 0.8238(3) 0.0904(14) Uani 1 1 d . . .
H10A H 0.9665 0.9214 0.7770 0.136 Uiso 1 1 calc R A .
H10B H 1.0384 0.8524 0.8130 0.136 Uiso 1 1 calc R . .
H10C H 1.0501 0.9570 0.8296 0.136 Uiso 1 1 calc R . .
N1 N 0.88183(17) 0.83221(18) 0.89872(19) 0.0542(7) Uani 1 1 d . . .
H1 H 0.8302 0.8473 0.8771 0.065 Uiso 1 1 calc R A .
C11 C 0.8941(2) 0.7472(2) 0.9253(2) 0.0460(7) Uani 1 1 d . A .
O3 O 0.96902(13) 0.71453(15) 0.94127(15) 0.0551(6) Uani 1 1 d . . .
C12 C 0.80542(18) 0.6901(2) 0.9298(2) 0.0435(7) Uani 1 1 d . . .
H12 H 0.7847 0.6823 0.8706 0.052 Uiso 1 1 calc R A .
C13 C 0.8291(2) 0.5940(2) 0.9633(2) 0.0564(9) Uani 1 1 d . A .
H13 H 0.8800 0.6005 1.0034 0.068 Uiso 1 1 calc R . .
C14 C 0.7536(3) 0.5476(3) 1.0103(3) 0.0757(12) Uani 1 1 d . . .
F1 F 0.67452(14) 0.54634(16) 0.9682(2) 0.0937(8) Uani 1 1 d . A .
F2 F 0.77435(19) 0.46260(17) 1.0298(2) 0.1164(11) Uani 1 1 d . A .
F3 F 0.73653(19) 0.5875(2) 1.08546(19) 0.1045(9) Uani 1 1 d . A .
C15 C 0.8612(3) 0.5343(3) 0.8908(4) 0.0878(14) Uani 1 1 d . . .
F4 F 0.89944(17) 0.5800(2) 0.82604(19) 0.0992(9) Uani 1 1 d . A .
F5 F 0.7944(2) 0.4887(3) 0.8540(3) 0.1546(16) Uani 1 1 d . A .
F6 F 0.9216(3) 0.4750(2) 0.9128(3) 0.1679(17) Uani 1 1 d . A .
N2 N 0.73328(15) 0.73641(18) 0.97434(15) 0.0437(6) Uani 1 1 d . A .
C16 C 0.7547(2) 0.7732(2) 1.0539(2) 0.0486(8) Uani 1 1 d D . .
O4 O 0.83319(14) 0.76802(18) 1.07941(14) 0.0649(7) Uani 1 1 d . A .
N3 N 0.68629(18) 0.8101(2) 1.09858(18) 0.0577(8) Uani 1 1 d D A .
H3N H 0.6314(10) 0.799(2) 1.085(2) 0.069 Uiso 1 1 d D . .
C17 C 0.6986(3) 0.8577(3) 1.1804(2) 0.0711(11) Uani 1 1 d D . .
C18 C 0.6044(3) 0.8857(4) 1.2093(4) 0.125(2) Uani 1 1 d . A .
H18A H 0.5684 0.8324 1.2200 0.187 Uiso 1 1 calc R . .
H18B H 0.5760 0.9215 1.1652 0.187 Uiso 1 1 calc R . .
H18C H 0.6089 0.9211 1.2608 0.187 Uiso 1 1 calc R . .
C19 C 0.7573(4) 0.9399(4) 1.1676(4) 0.125(2) Uani 1 1 d . A .
H19A H 0.7249 0.9841 1.1341 0.187 Uiso 1 1 calc R . .
H19B H 0.8120 0.9227 1.1381 0.187 Uiso 1 1 calc R . .
H19C H 0.7725 0.9656 1.2223 0.187 Uiso 1 1 calc R . .
C20 C 0.7384(4) 0.7951(4) 1.2465(3) 0.1084(18) Uani 1 1 d . A .
H20A H 0.8005 0.7818 1.2319 0.163 Uiso 1 1 calc R . .
H20B H 0.7041 0.7395 1.2480 0.163 Uiso 1 1 calc R . .
H20C H 0.7362 0.8238 1.3017 0.163 Uiso 1 1 calc R . .
C21 C 0.64313(18) 0.7440(2) 0.93444(19) 0.0426(7) Uani 1 1 d . . .
H21A H 0.5969 0.7340 0.9778 0.051 Uiso 1 1 calc R A .
H21B H 0.6368 0.6966 0.8916 0.051 Uiso 1 1 calc R . .
C22 C 0.62683(19) 0.8357(2) 0.8924(2) 0.0492(8) Uani 1 1 d . A .
H22 H 0.6301 0.8836 0.9359 0.059 Uiso 1 1 calc R . .
O5 O 0.69429(13) 0.85252(16) 0.82738(14) 0.0550(6) Uani 1 1 d . . .
C23 C 0.6597(2) 0.8234(3) 0.7479(2) 0.0609(9) Uani 1 1 d . A .
H23 H 0.6856 0.8600 0.7014 0.073 Uiso 1 1 calc R . .
O6 O 0.6791(2) 0.73162(19) 0.73484(19) 0.0862(8) Uani 1 1 d . . .
C24 C 0.7561(4) 0.7128(5) 0.6863(4) 0.142(3) Uani 1 1 d . A .
H24A H 0.7632 0.6482 0.6808 0.212 Uiso 1 1 calc R . .
H24B H 0.8087 0.7380 0.7140 0.212 Uiso 1 1 calc R . .
H24C H 0.7496 0.7394 0.6304 0.212 Uiso 1 1 calc R . .
C25 C 0.5588(2) 0.8375(3) 0.7525(2) 0.0606(9) Uani 1 1 d . . .
H25 H 0.5249 0.7900 0.7221 0.073 Uiso 1 1 calc R A .
O7 O 0.53906(19) 0.9244(2) 0.72157(19) 0.0880(9) Uani 1 1 d . A .
C26 C 0.4795(3) 0.9670(3) 0.7804(3) 0.0811(13) Uani 1 1 d . . .
C27 C 0.3820(3) 0.9544(6) 0.7551(4) 0.164(4) Uani 1 1 d . A .
H27A H 0.3716 0.9826 0.7005 0.245 Uiso 1 1 calc R . .
H27B H 0.3434 0.9820 0.7974 0.245 Uiso 1 1 calc R . .
H27C H 0.3687 0.8906 0.7513 0.245 Uiso 1 1 calc R . .
C28 C 0.5039(6) 1.0660(5) 0.7878(8) 0.219(6) Uani 1 1 d . A .
H28A H 0.4944 1.0954 0.7336 0.328 Uiso 1 1 calc R . .
H28B H 0.5667 1.0716 0.8041 0.328 Uiso 1 1 calc R . .
H28C H 0.4663 1.0941 0.8305 0.328 Uiso 1 1 calc R . .
O8 O 0.4941(2) 0.9261(2) 0.85981(19) 0.0954(10) Uani 1 1 d . A .
C29 C 0.5357(2) 0.8411(3) 0.8468(2) 0.0540(9) Uani 1 1 d . A .
H29 H 0.4955 0.7909 0.8634 0.065 Uiso 1 1 calc R . .

loop_
_atom_site_aniso_label
_atom_site_aniso_U_11
_atom_site_aniso_U_22
_atom_site_aniso_U_33
_atom_site_aniso_U_23
_atom_site_aniso_U_13
_atom_site_aniso_U_12
C1A 0.067(4) 0.054(4) 0.099(5) -0.013(4) -0.017(4) 0.004(3)
C2A 0.077(5) 0.067(4) 0.089(5) -0.014(4) -0.014(4) 0.003(4)
C3A 0.091(5) 0.084(4) 0.096(5) -0.026(4) -0.025(4) 0.003(4)
C4A 0.094(4) 0.077(4) 0.109(5) -0.034(4) -0.006(4) -0.008(4)
C5A 0.094(4) 0.068(4) 0.113(5) -0.011(4) 0.000(4) 0.007(4)
C6A 0.079(4) 0.060(4) 0.102(5) -0.003(4) -0.019(4) 0.010(3)
C1B 0.069(4) 0.055(4) 0.101(5) -0.008(4) -0.014(4) 0.005(3)
C2B 0.071(4) 0.063(4) 0.093(5) -0.012(4) -0.015(4) 0.006(4)
C3B 0.084(4) 0.081(4) 0.093(5) -0.024(4) -0.017(4) 0.003(4)
C4B 0.099(4) 0.083(4) 0.105(5) -0.018(4) -0.017(4) -0.012(4)
C5B 0.107(4) 0.074(4) 0.127(5) -0.010(5) -0.023(5) -0.003(4)
C6B 0.087(4) 0.067(4) 0.127(5) -0.003(4) -0.024(4) 0.005(4)
C7 0.078(3) 0.058(3) 0.140(4) -0.018(3) -0.005(3) 0.006(2)
O1 0.0560(14) 0.0487(15) 0.122(2) -0.0108(15) -0.0047(15) -0.0030(12)
C8 0.050(2) 0.049(2) 0.081(2) 0.0086(19) -0.0053(17) -0.0039(17)
O2 0.0503(16) 0.0686(17) 0.136(3) -0.0109(18) -0.0013(15) 0.0041(12)
C9 0.0386(16) 0.048(2) 0.086(3) 0.014(2) -0.0042(16) -0.0066(15)
C10 0.083(3) 0.062(3) 0.126(4) 0.010(3) 0.039(3) 0.000(2)
N1 0.0398(13) 0.0449(17) 0.0780(19) 0.0124(15) -0.0140(13) -0.0052(12)
C11 0.0422(17) 0.044(2) 0.0514(17) 0.0003(16) -0.0067(14) -0.0020(14)
O3 0.0351(11) 0.0494(13) 0.0808(16) 0.0013(12) -0.0036(10) 0.0015(10)
C12 0.0357(15) 0.0417(17) 0.0530(17) -0.0017(15) -0.0045(13) 0.0024(13)
C13 0.0419(17) 0.0404(18) 0.087(2) 0.0058(18) -0.0136(17) -0.0015(15)
C14 0.072(3) 0.051(2) 0.105(4) 0.021(2) -0.017(2) -0.0016(19)
F1 0.0579(13) 0.0733(15) 0.150(2) 0.0311(15) -0.0168(14) -0.0206(11)
F2 0.1087(18) 0.0557(15) 0.185(3) 0.0493(18) -0.031(2) -0.0146(14)
F3 0.114(2) 0.0992(19) 0.100(2) 0.0420(18) 0.0057(17) -0.0186(16)
C15 0.060(2) 0.058(3) 0.145(4) -0.021(3) -0.020(3) 0.006(2)
F4 0.0807(16) 0.094(2) 0.123(2) -0.0423(18) 0.0151(15) 0.0049(15)
F5 0.116(2) 0.139(3) 0.209(4) -0.101(3) 0.017(2) -0.055(2)
F6 0.161(3) 0.107(2) 0.236(4) -0.013(3) -0.013(3) 0.088(3)
N2 0.0360(12) 0.0491(15) 0.0460(15) 0.0014(13) -0.0079(11) 0.0005(11)
C16 0.0439(18) 0.0500(19) 0.0519(19) -0.0014(16) -0.0125(15) 0.0007(15)
O4 0.0438(13) 0.0851(18) 0.0658(14) -0.0091(13) -0.0188(11) 0.0048(12)
N3 0.0457(15) 0.0725(19) 0.0547(16) -0.0188(15) -0.0103(13) 0.0082(15)
C17 0.072(2) 0.082(3) 0.059(2) -0.026(2) -0.0197(19) 0.015(2)
C18 0.107(4) 0.164(6) 0.103(4) -0.076(4) -0.025(3) 0.056(4)
C19 0.155(5) 0.079(3) 0.140(5) -0.029(3) -0.052(4) -0.019(3)
C20 0.125(4) 0.142(5) 0.058(2) -0.017(3) -0.015(3) 0.041(4)
C21 0.0344(14) 0.0479(18) 0.0455(16) 0.0019(15) -0.0078(12) -0.0004(13)
C22 0.0435(17) 0.052(2) 0.0519(19) -0.0003(16) -0.0104(15) 0.0014(15)
O5 0.0396(11) 0.0597(14) 0.0657(15) 0.0137(12) -0.0073(11) -0.0100(11)
C23 0.063(2) 0.061(2) 0.059(2) 0.0122(19) 0.0025(17) -0.0015(18)
O6 0.102(2) 0.0670(18) 0.0898(19) -0.0003(16) 0.0292(17) 0.0102(16)
C24 0.168(6) 0.135(6) 0.122(5) -0.014(4) 0.068(4) 0.030(5)
C25 0.056(2) 0.067(2) 0.059(2) 0.006(2) -0.0112(17) -0.0062(18)
O7 0.0770(19) 0.103(2) 0.0843(18) 0.0404(18) 0.0016(16) 0.0228(17)
C26 0.059(2) 0.076(3) 0.108(3) 0.040(3) -0.006(2) 0.014(2)
C27 0.059(3) 0.319(11) 0.113(4) 0.052(6) -0.019(3) 0.034(5)
C28 0.181(7) 0.081(5) 0.394(17) 0.031(7) 0.078(10) 0.003(5)
O8 0.104(2) 0.100(2) 0.083(2) -0.0041(18) -0.0246(17) 0.0626(19)
C29 0.0455(17) 0.060(2) 0.056(2) 0.0077(17) -0.0090(15) 0.0078(17)

loop_
_atom_type_symbol
_atom_type_description
_atom_type_scat_dispersion_real
_atom_type_scat_dispersion_imag
_atom_type_scat_source
C C 0.0033 0.0000 'International Tables Vol C Tables 4.2.6.8 and 6.1.1.4'
H H 0.0000 0.0000 'International Tables Vol C Tables 4.2.6.8 and 6.1.1.4'
N N 0.0061 0.0000 'International Tables Vol C Tables 4.2.6.8 and 6.1.1.4'
O O 0.0106 0.0000 'International Tables Vol C Tables 4.2.6.8 and 6.1.1.4'
F F 0.0171 0.0000 'International Tables Vol C Tables 4.2.6.8 and 6.1.1.4'

loop_
_geom_angle_atom_site_label_1
_geom_angle_atom_site_label_2
_geom_angle_atom_site_label_3
_geom_angle
C6A C1A C2A 117.2(9)
C6A C1A C7 125.2(9)
C2A C1A C7 117.4(8)
C3A C2A C1A 121.3(8)
C3A C2A H2A 119.4
C1A C2A H2A 119.4
C4A C3A C2A 120.3(7)
C4A C3A H3A 119.9
C2A C3A H3A 119.9
C3A C4A C5A 119.5(7)
C3A C4A H4A 120.2
C5A C4A H4A 120.2
C4A C5A C6A 119.1(7)
C4A C5A H5A 120.4
C6A C5A H5A 120.4
C1A C6A C5A 122.5(8)
C1A C6A H6A 118.8
C5A C6A H6A 118.8
C6B C1B C2B 117.9(9)
C6B C1B C7 117.2(8)
C2B C1B C7 124.9(8)
C3B C2B C1B 121.3(8)
C3B C2B H2B 119.4
C1B C2B H2B 119.4
C4B C3B C2B 119.4(7)
C4B C3B H3B 120.3
C2B C3B H3B 120.3
C3B C4B C5B 119.6(7)
C3B C4B H4B 120.2
C5B C4B H4B 120.2
C4B C5B C6B 119.3(7)
C4B C5B H5B 120.4
C6B C5B H5B 120.4
C1B C6B C5B 121.2(8)
C1B C6B H6B 119.4
C5B C6B H6B 119.4
O1 C7 C1A 107.4(6)
O1 C7 C1B 109.0(5)
O1 C7 H7A 110.2
C1A C7 H7A 110.2
C1B C7 H7A 101.6
O1 C7 H7B 110.2
C1A C7 H7B 110.2
C1B C7 H7B 116.9
H7A C7 H7B 108.5
C8 O1 C7 115.6(3)
O2 C8 O1 123.5(3)
O2 C8 C9 125.5(3)
O1 C8 C9 111.0(3)
N1 C9 C10 112.4(3)
N1 C9 C8 107.3(3)
C10 C9 C8 112.3(3)
N1 C9 H9 108.2
C10 C9 H9 108.2
C8 C9 H9 108.2
C9 C10 H10A 109.5
C9 C10 H10B 109.5
H10A C10 H10B 109.5
C9 C10 H10C 109.5
H10A C10 H10C 109.5
H10B C10 H10C 109.5
C11 N1 C9 121.9(3)
C11 N1 H1 119.1
C9 N1 H1 119.1
O3 C11 N1 123.6(3)
O3 C11 C12 122.2(3)
N1 C11 C12 114.1(3)
N2 C12 C13 115.8(3)
N2 C12 C11 112.7(2)
C13 C12 C11 108.7(2)
N2 C12 H12 106.3
C13 C12 H12 106.3
C11 C12 H12 106.3
C14 C13 C15 109.6(4)
C14 C13 C12 114.5(3)
C15 C13 C12 110.5(3)
C14 C13 H13 107.3
C15 C13 H13 107.3
C12 C13 H13 107.3
F2 C14 F3 104.8(4)
F2 C14 F1 107.5(3)
F3 C14 F1 105.9(4)
F2 C14 C13 111.9(4)
F3 C14 C13 111.8(3)
F1 C14 C13 114.3(4)
F6 C15 F5 106.5(4)
F6 C15 F4 104.6(4)
F5 C15 F4 103.9(5)
F6 C15 C13 114.1(5)
F5 C15 C13 112.9(4)
F4 C15 C13 113.9(3)
C16 N2 C12 116.6(2)
C16 N2 C21 123.6(3)
C12 N2 C21 119.8(2)
O4 C16 N3 124.4(3)
O4 C16 N2 118.7(3)
N3 C16 N2 116.9(3)
C16 N3 C17 123.7(3)
C16 N3 H3N 121(2)
C17 N3 H3N 115(2)
N3 C17 C19 109.8(4)
N3 C17 C20 110.7(3)
C19 C17 C20 111.2(4)
N3 C17 C18 106.0(3)
C19 C17 C18 110.3(4)
C20 C17 C18 108.7(4)
C17 C18 H18A 109.5
C17 C18 H18B 109.5
H18A C18 H18B 109.5
C17 C18 H18C 109.5
H18A C18 H18C 109.5
H18B C18 H18C 109.5
C17 C19 H19A 109.5
C17 C19 H19B 109.5
H19A C19 H19B 109.5
C17 C19 H19C 109.5
H19A C19 H19C 109.5
H19B C19 H19C 109.5
C17 C20 H20A 109.5
C17 C20 H20B 109.5
H20A C20 H20B 109.5
C17 C20 H20C 109.5
H20A C20 H20C 109.5
H20B C20 H20C 109.5
N2 C21 C22 113.1(2)
N2 C21 H21A 109.0
C22 C21 H21A 109.0
N2 C21 H21B 109.0
C22 C21 H21B 109.0
H21A C21 H21B 107.8
O5 C22 C21 110.4(2)
O5 C22 C29 105.6(2)
C21 C22 C29 112.8(3)
O5 C22 H22 109.3
C21 C22 H22 109.3
C29 C22 H22 109.3
C23 O5 C22 108.6(2)
O6 C23 O5 110.4(3)
O6 C23 C25 110.1(3)
O5 C23 C25 105.9(3)
O6 C23 H23 110.1
O5 C23 H23 110.1
C25 C23 H23 110.1
C24 O6 C23 116.0(4)
O6 C24 H24A 109.5
O6 C24 H24B 109.5
H24A C24 H24B 109.5
O6 C24 H24C 109.5
H24A C24 H24C 109.5
H24B C24 H24C 109.5
O7 C25 C23 108.5(3)
O7 C25 C29 105.0(3)
C23 C25 C29 105.9(3)
O7 C25 H25 112.4
C23 C25 H25 112.4
C29 C25 H25 112.4
C25 O7 C26 108.1(3)
O8 C26 O7 106.9(3)
O8 C26 C27 109.1(4)
O7 C26 C27 111.5(5)
O8 C26 C28 108.2(6)
O7 C26 C28 109.4(5)
C27 C26 C28 111.6(6)
C26 C27 H27A 109.5
C26 C27 H27B 109.5
H27A C27 H27B 109.5
C26 C27 H27C 109.5
H27A C27 H27C 109.5
H27B C27 H27C 109.5
C26 C28 H28A 109.5
C26 C28 H28B 109.5
H28A C28 H28B 109.5
C26 C28 H28C 109.5
H28A C28 H28C 109.5
H28B C28 H28C 109.5
C26 O8 C29 108.8(3)
O8 C29 C25 105.6(3)
O8 C29 C22 111.2(3)
C25 C29 C22 104.8(3)
O8 C29 H29 111.6
C25 C29 H29 111.6
C22 C29 H29 111.6

loop_
_geom_bond_atom_site_label_1
_geom_bond_atom_site_label_2
_geom_bond_distance
C1A C6A 1.353(8)
C1A C2A 1.357(8)
C1A C7 1.472(15)
C2A C3A 1.355(8)
C2A H2A 0.9300
C3A C4A 1.353(8)
C3A H3A 0.9300
C4A C5A 1.353(8)
C4A H4A 0.9300
C5A C6A 1.356(8)
C5A H5A 0.9300
C6A H6A 0.9300
C1B C6B 1.376(8)
C1B C2B 1.379(8)
C1B C7 1.526(15)
C2B C3B 1.378(8)
C2B H2B 0.9300
C3B C4B 1.375(8)
C3B H3B 0.9300
C4B C5B 1.375(8)
C4B H4B 0.9300
C5B C6B 1.378(8)
C5B H5B 0.9300
C6B H6B 0.9300
C7 O1 1.438(5)
C7 H7A 0.9700
C7 H7B 0.9700
O1 C8 1.328(4)
C8 O2 1.195(4)
C8 C9 1.502(5)
C9 N1 1.446(4)
C9 C10 1.502(6)
C9 H9 0.9800
C10 H10A 0.9600
C10 H10B 0.9600
C10 H10C 0.9600
N1 C11 1.329(4)
N1 H1 0.8600
C11 O3 1.226(4)
C11 C12 1.552(4)
C12 N2 1.439(4)
C12 C13 1.545(5)
C12 H12 0.9800
C13 C14 1.495(5)
C13 C15 1.507(6)
C13 H13 0.9800
C14 F2 1.322(4)
C14 F3 1.334(5)
C14 F1 1.335(4)
C15 F6 1.290(5)
C15 F5 1.320(5)
C15 F4 1.337(6)
N2 C16 1.390(4)
N2 C21 1.468(4)
C16 O4 1.223(4)
C16 N3 1.338(4)
N3 C17 1.467(5)
N3 H3N 0.849(10)
C17 C19 1.499(7)
C17 C20 1.500(6)
C17 C18 1.513(6)
C18 H18A 0.9600
C18 H18B 0.9600
C18 H18C 0.9600
C19 H19A 0.9600
C19 H19B 0.9600
C19 H19C 0.9600
C20 H20A 0.9600
C20 H20B 0.9600
C20 H20C 0.9600
C21 C22 1.519(5)
C21 H21A 0.9700
C21 H21B 0.9700
C22 O5 1.439(4)
C22 C29 1.519(4)
C22 H22 0.9800
O5 C23 1.407(4)
C23 O6 1.393(5)
C23 C25 1.499(5)
C23 H23 0.9800
O6 C24 1.389(6)
C24 H24A 0.9600
C24 H24B 0.9600
C24 H24C 0.9600
C25 O7 1.395(5)
C25 C29 1.511(5)
C25 H25 0.9800
O7 C26 1.414(5)
C26 O8 1.394(5)
C26 C27 1.498(6)
C26 C28 1.502(9)
C27 H27A 0.9600
C27 H27B 0.9600
C27 H27C 0.9600
C28 H28A 0.9600
C28 H28B 0.9600
C28 H28C 0.9600
O8 C29 1.406(5)
C29 H29 0.9800

loop_
_geom_torsion_atom_site_label_1
_geom_torsion_atom_site_label_2
_geom_torsion_atom_site_label_3
_geom_torsion_atom_site_label_4
_geom_torsion
C6A C1A C2A C3A 1.9(14)
C7 C1A C2A C3A -174.1(11)
C1A C2A C3A C4A -2.9(14)
C2A C3A C4A C5A 3.5(19)
C3A C4A C5A C6A -3.2(18)
C2A C1A C6A C5A -1.6(18)
C7 C1A C6A C5A 174.0(11)
C4A C5A C6A C1A 2.4(17)
C6B C1B C2B C3B -4.0(15)
C7 C1B C2B C3B 177.9(12)
C1B C2B C3B C4B 6.6(14)
C2B C3B C4B C5B -11(2)
C3B C4B C5B C6B 13(2)
C2B C1B C6B C5B 6(2)
C7 C1B C6B C5B -175.8(12)
C4B C5B C6B C1B -11(2)
C6A C1A C7 O1 122.0(12)
C2A C1A C7 O1 -62.4(12)
C6A C1A C7 C1B -137(7)
C2A C1A C7 C1B 39(5)
C6B C1B C7 O1 152.9(11)
C2B C1B C7 O1 -29.0(14)
C6B C1B C7 C1A 71(5)
C2B C1B C7 C1A -111(6)
C1A C7 O1 C8 -172.9(6)
C1B C7 O1 C8 177.6(6)
C7 O1 C8 O2 4.1(6)
C7 O1 C8 C9 -177.4(4)
O2 C8 C9 N1 -9.1(6)
O1 C8 C9 N1 172.4(3)
O2 C8 C9 C10 114.9(5)
O1 C8 C9 C10 -63.6(4)
C10 C9 N1 C11 95.1(4)
C8 C9 N1 C11 -141.0(3)
C9 N1 C11 O3 -14.7(5)
C9 N1 C11 C12 168.6(3)
O3 C11 C12 N2 134.1(3)
N1 C11 C12 N2 -49.1(4)
O3 C11 C12 C13 4.4(4)
N1 C11 C12 C13 -178.9(3)
N2 C12 C13 C14 23.8(4)
C11 C12 C13 C14 151.8(3)
N2 C12 C13 C15 148.1(3)
C11 C12 C13 C15 -83.9(3)
C15 C13 C14 F2 48.9(5)
C12 C13 C14 F2 173.7(3)
C15 C13 C14 F3 166.1(3)
C12 C13 C14 F3 -69.1(4)
C15 C13 C14 F1 -73.6(4)
C12 C13 C14 F1 51.2(5)
C14 C13 C15 F6 -85.6(5)
C12 C13 C15 F6 147.3(4)
C14 C13 C15 F5 36.1(5)
C12 C13 C15 F5 -91.0(5)
C14 C13 C15 F4 154.3(3)
C12 C13 C15 F4 27.2(4)
C13 C12 N2 C16 76.2(3)
C11 C12 N2 C16 -49.8(4)
C13 C12 N2 C21 -104.8(3)
C11 C12 N2 C21 129.3(3)
C12 N2 C16 O4 3.3(4)
C21 N2 C16 O4 -175.7(3)
C12 N2 C16 N3 -174.9(3)
C21 N2 C16 N3 6.1(4)
O4 C16 N3 C17 6.5(6)
N2 C16 N3 C17 -175.3(3)
C16 N3 C17 C19 62.4(5)
C16 N3 C17 C20 -60.7(5)
C16 N3 C17 C18 -178.5(4)
C16 N2 C21 C22 79.4(4)
C12 N2 C21 C22 -99.6(3)
N2 C21 C22 O5 58.8(3)
N2 C21 C22 C29 176.6(3)
C21 C22 O5 C23 93.6(3)
C29 C22 O5 C23 -28.6(3)
C22 O5 C23 O6 -87.8(3)
C22 O5 C23 C25 31.4(4)
O5 C23 O6 C24 -96.4(4)
C25 C23 O6 C24 147.1(4)
O6 C23 C25 O7 -149.7(3)
O5 C23 C25 O7 90.9(3)
O6 C23 C25 C29 98.1(4)
O5 C23 C25 C29 -21.3(4)
C23 C25 O7 C26 -132.3(3)
C29 C25 O7 C26 -19.4(4)
C25 O7 C26 O8 25.1(4)
C25 O7 C26 C27 -94.1(5)
C25 O7 C26 C28 142.0(6)
O7 C26 O8 C29 -20.3(4)
C27 C26 O8 C29 100.4(5)
C28 C26 O8 C29 -137.9(5)
C26 O8 C29 C25 8.1(4)
C26 O8 C29 C22 121.3(3)
O7 C25 C29 O8 7.0(4)
C23 C25 C29 O8 121.7(3)
O7 C25 C29 C22 -110.5(3)
C23 C25 C29 C22 4.2(4)
O5 C22 C29 O8 -99.7(3)
C21 C22 C29 O8 139.7(3)
O5 C22 C29 C25 13.9(4)
C21 C22 C29 C25 -106.7(3)
